data_7235164
loop_
_publ_author_name
'Bin Chen'
'Han Zhang'
'Wenwen Luo'
'Han Nie'
'Rongrong Hu'
'Anjun Qin'
'Zujin Zhao'
'Ben Zhong Tang'

_publ_section_title
;
 Oxidation-enhanced emission: exploring novel AIEgens from
 thieno[3,2-b]thiophene S,S-dioxide
;
_journal_name_full 'Journal of Materials Chemistry C'
_journal_page_first 960
_journal_page_last 968
_journal_paper_doi 10.1039/C6TC05116B
_journal_volume 5
_journal_year 2017
_chemical_formula_moiety 'C30 H20 O2 S2'
_chemical_formula_sum 'C30 H20 O2 S2'
_chemical_formula_weight 476.58
_space_group_IT_number 14
_space_group_name_Hall '-P 2ybc'
_space_group_name_H-M_alt 'P 1 21/c 1'
_symmetry_cell_setting monoclinic
_symmetry_space_group_name_Hall '-P 2ybc'
_symmetry_space_group_name_H-M 'P 1 21/c 1'
_atom_sites_solution_hydrogens geom
_atom_sites_solution_primary direct
_atom_sites_solution_secondary difmap
_cell_angle_alpha 90.00
_cell_angle_beta 101.210(7)
_cell_angle_gamma 90.00
_cell_formula_units_Z 2
_cell_length_a 6.1630(13)
_cell_length_b 12.311(3)
_cell_length_c 15.334(4)
_cell_measurement_reflns_used 716
_cell_measurement_temperature 173(2)
_cell_measurement_theta_max 24.77
_cell_measurement_theta_min 3.17
_cell_volume 1141.2(5)
_computing_structure_refinement 'SHELXL-97 (Sheldrick, 2008)'
_computing_structure_solution 'SHELXS-97 (Sheldrick, 2008)'
_diffrn_ambient_temperature 173(2)
_diffrn_measured_fraction_theta_full 0.987
_diffrn_measured_fraction_theta_max 0.987
_diffrn_measurement_device_type 'PHOTON100 CMOS detector'
_diffrn_measurement_method 'omega scan'
_diffrn_radiation_monochromator 'TRIUMPH curved crystal monochromator'
_diffrn_radiation_source 'fine-focus sealed tube'
_diffrn_radiation_type MoK\a
_diffrn_radiation_wavelength 0.71073
_diffrn_reflns_av_R_equivalents 0.0771
_diffrn_reflns_av_sigmaI/netI 0.0924
_diffrn_reflns_limit_h_max 6
_diffrn_reflns_limit_h_min -7
_diffrn_reflns_limit_k_max 13
_diffrn_reflns_limit_k_min -14
_diffrn_reflns_limit_l_max 18
_diffrn_reflns_limit_l_min -18
_diffrn_reflns_number 5080
_diffrn_reflns_theta_full 25.31
_diffrn_reflns_theta_max 25.31
_diffrn_reflns_theta_min 3.17
_exptl_absorpt_coefficient_mu 0.261
_exptl_absorpt_correction_T_max 0.7452
_exptl_absorpt_correction_T_min 0.6266
_exptl_absorpt_correction_type multi-scan
_exptl_absorpt_process_details 'SADABS (Bruker, 2012)'
_exptl_crystal_density_diffrn 1.387
_exptl_crystal_density_method 'not measured'
_exptl_crystal_description needle
_exptl_crystal_F_000 496
_exptl_crystal_size_max 0.33
_exptl_crystal_size_mid 0.09
_exptl_crystal_size_min 0.07
_refine_diff_density_max 0.246
_refine_diff_density_min -0.283
_refine_diff_density_rms 0.055
_refine_ls_extinction_method none
_refine_ls_goodness_of_fit_ref 1.022
_refine_ls_hydrogen_treatment constr
_refine_ls_matrix_type full
_refine_ls_number_parameters 162
_refine_ls_number_reflns 2060
_refine_ls_number_restraints 0
_refine_ls_restrained_S_all 1.022
_refine_ls_R_factor_all 0.1097
_refine_ls_R_factor_gt 0.0457
_refine_ls_shift/su_max 0.000
_refine_ls_shift/su_mean 0.000
_refine_ls_structure_factor_coef Fsqd
_refine_ls_weighting_details 'calc w=1/[\s^2^(Fo^2^)+(0.0280P)^2^+0.0000P] where P=(Fo^2^+2Fc^2^)/3'
_refine_ls_weighting_scheme calc
_refine_ls_wR_factor_gt 0.0731
_refine_ls_wR_factor_ref 0.0860
_reflns_number_gt 1231
_reflns_number_total 2060
_reflns_threshold_expression >2sigma(I)
_cod_data_source_file J-Mater-Chem-C-2017-5-960.cif
_cod_data_source_block 6
_cod_depositor_comments
;
The following automatic conversions were performed:

data item '_symmetry_cell_setting' value 'Monoclinic' was changed to
'monoclinic' in accordance with the built-in table derived from the
CIF Core dictionary named 'cif_core.dic' version 2.4.5 last updated
on 2014-11-21.

Automatic conversion script
Id: cif_fix_values 6909 2019-04-08 15:41:33Z antanas 
;
_cod_original_sg_symbol_Hall '-P 2ybc  '
_cod_original_sg_symbol_H-M 'P2(1)/c  '
_cod_database_code 7235164

loop_
_symmetry_equiv_pos_as_xyz
'x, y, z'
'-x, y+1/2, -z+1/2'
'-x, -y, -z'
'x, -y-1/2, z-1/2'

loop_
_atom_site_label
_atom_site_type_symbol
_atom_site_fract_x
_atom_site_fract_y
_atom_site_fract_z
_atom_site_U_iso_or_equiv
_atom_site_adp_type
_atom_site_occupancy
_atom_site_symmetry_multiplicity
_atom_site_calc_flag
_atom_site_refinement_flags
_atom_site_disorder_assembly
_atom_site_disorder_group
S1 S 0.6750(4) 0.5866(2) 0.41692(15) 0.0220(8) Uiso 0.50 1 d P . 1
O1 O 0.8934(5) 0.6297(3) 0.4606(2) 0.0307(9) Uani 0.50 1 d P A 1
O2 O 0.5576(6) 0.6449(3) 0.3435(2) 0.0315(9) Uani 0.50 1 d P B 1
S1' S 0.6958(4) 0.5854(2) 0.43350(15) 0.0254(9) Uiso 0.50 1 d P . 2
C1 C 0.7052(4) 0.4480(2) 0.39487(16) 0.0253(7) Uani 1 1 d . . .
C2 C 0.5847(4) 0.3824(2) 0.43973(16) 0.0239(6) Uani 1 1 d . . .
C3 C 0.4809(4) 0.4457(2) 0.49899(17) 0.0240(6) Uani 1 1 d . . .
C4 C 0.8329(4) 0.4196(2) 0.32579(16) 0.0247(6) Uani 1 1 d . . .
C5 C 0.7621(4) 0.3375(2) 0.26442(17) 0.0309(7) Uani 1 1 d . . .
H5 H 0.6287 0.2996 0.2661 0.037 Uiso 1 1 calc R . .
C6 C 0.8853(5) 0.3107(2) 0.20081(17) 0.0350(8) Uani 1 1 d . . .
H6 H 0.8373 0.2537 0.1598 0.042 Uiso 1 1 calc R . .
C7 C 1.0776(5) 0.3667(3) 0.19685(18) 0.0375(8) Uani 1 1 d . . .
H7 H 1.1614 0.3483 0.1531 0.045 Uiso 1 1 calc R . .
C8 C 1.1478(5) 0.4492(2) 0.25622(17) 0.0349(8) Uani 1 1 d . . .
H8 H 1.2796 0.4879 0.2532 0.042 Uiso 1 1 calc R . .
C9 C 1.0269(4) 0.4760(2) 0.32021(17) 0.0304(7) Uani 1 1 d . . .
H9 H 1.0760 0.5333 0.3608 0.036 Uiso 1 1 calc R . .
C10 C 0.5603(4) 0.2631(2) 0.42940(15) 0.0228(6) Uani 1 1 d . . .
C11 C 0.3513(4) 0.2176(2) 0.39953(17) 0.0301(7) Uani 1 1 d . . .
H11 H 0.2237 0.2626 0.3894 0.036 Uiso 1 1 calc R . .
C12 C 0.3309(5) 0.1072(2) 0.38475(17) 0.0337(7) Uani 1 1 d . . .
H12 H 0.1890 0.0767 0.3633 0.040 Uiso 1 1 calc R . .
C13 C 0.5149(5) 0.0408(2) 0.40089(17) 0.0345(7) Uani 1 1 d . . .
H13 H 0.4995 -0.0352 0.3906 0.041 Uiso 1 1 calc R . .
C14 C 0.7208(4) 0.0849(2) 0.43196(16) 0.0313(7) Uani 1 1 d . . .
H14 H 0.8473 0.0392 0.4435 0.038 Uiso 1 1 calc R . .
C15 C 0.7439(4) 0.1951(2) 0.44635(16) 0.0281(7) Uani 1 1 d . . .
H15 H 0.8864 0.2248 0.4680 0.034 Uiso 1 1 calc R . .

loop_
_atom_site_aniso_label
_atom_site_aniso_U_11
_atom_site_aniso_U_22
_atom_site_aniso_U_33
_atom_site_aniso_U_23
_atom_site_aniso_U_13
_atom_site_aniso_U_12
O1 0.017(2) 0.036(3) 0.039(2) -0.0114(19) 0.0051(16) -0.0140(17)
O2 0.038(2) 0.028(2) 0.027(2) 0.0119(17) 0.0041(18) 0.0060(18)
C1 0.0217(15) 0.0233(17) 0.0305(15) 0.0019(12) 0.0043(12) -0.0018(12)
C2 0.0187(14) 0.0238(17) 0.0284(15) -0.0008(13) 0.0024(12) 0.0006(13)
C3 0.0208(14) 0.0244(16) 0.0278(14) -0.0024(12) 0.0076(11) -0.0032(13)
C4 0.0198(14) 0.0254(16) 0.0292(15) 0.0050(14) 0.0053(12) 0.0047(13)
C5 0.0313(16) 0.0321(18) 0.0306(16) 0.0038(14) 0.0089(14) -0.0018(14)
C6 0.0442(19) 0.0303(19) 0.0334(17) 0.0033(14) 0.0151(15) 0.0033(15)
C7 0.0369(18) 0.047(2) 0.0324(18) 0.0120(15) 0.0166(15) 0.0105(16)
C8 0.0282(17) 0.044(2) 0.0340(17) 0.0098(15) 0.0097(14) 0.0012(14)
C9 0.0256(16) 0.0328(18) 0.0321(16) 0.0019(14) 0.0040(13) -0.0014(14)
C10 0.0252(15) 0.0245(17) 0.0210(14) 0.0014(12) 0.0100(12) -0.0005(13)
C11 0.0268(16) 0.0300(18) 0.0347(16) 0.0002(14) 0.0089(13) -0.0034(14)
C12 0.0369(18) 0.030(2) 0.0347(17) -0.0019(14) 0.0072(14) -0.0123(15)
C13 0.051(2) 0.0207(17) 0.0358(17) -0.0025(14) 0.0186(16) -0.0079(15)
C14 0.0346(17) 0.0264(17) 0.0356(16) 0.0031(15) 0.0131(14) 0.0050(15)
C15 0.0249(16) 0.0303(19) 0.0304(16) 0.0001(13) 0.0083(13) -0.0036(13)

loop_
_atom_type_symbol
_atom_type_description
_atom_type_scat_dispersion_real
_atom_type_scat_dispersion_imag
_atom_type_scat_source
C C 0.0033 0.0016 'International Tables Vol C Tables 4.2.6.8 and 6.1.1.4'
H H 0.0000 0.0000 'International Tables Vol C Tables 4.2.6.8 and 6.1.1.4'
O O 0.0106 0.0060 'International Tables Vol C Tables 4.2.6.8 and 6.1.1.4'
S S 0.1246 0.1234 'International Tables Vol C Tables 4.2.6.8 and 6.1.1.4'

loop_
_geom_angle_atom_site_label_1
_geom_angle_atom_site_label_2
_geom_angle_atom_site_label_3
_geom_angle
_geom_angle_site_symmetry_1
_geom_angle_site_symmetry_3
O2 S1 O1 117.2(3) . .
O2 S1 C1 113.5(2) . .
O1 S1 C1 108.3(2) . .
O2 S1 C3 115.0(2) . 3_666
O1 S1 C3 108.7(2) . 3_666
C1 S1 C3 90.87(17) . 3_666
C3 S1' C1 93.16(17) 3_666 .
C2 C1 C4 129.5(2) . .
C2 C1 S1 112.8(2) . .
C4 C1 S1 117.3(2) . .
C2 C1 S1' 109.5(2) . .
C4 C1 S1' 120.9(2) . .
S1 C1 S1' 8.36(12) . .
C1 C2 C3 110.4(2) . .
C1 C2 C10 125.8(2) . .
C3 C2 C10 123.8(2) . .
C3 C3 C2 116.9(3) 3_666 .
C3 C3 S1' 109.8(3) 3_666 3_666
C2 C3 S1' 133.2(2) . 3_666
C3 C3 S1 108.4(3) 3_666 3_666
C2 C3 S1 134.4(2) . 3_666
S1' C3 S1 7.84(13) 3_666 3_666
C5 C4 C9 118.6(2) . .
C5 C4 C1 121.0(2) . .
C9 C4 C1 120.4(2) . .
C6 C5 C4 120.4(3) . .
C6 C5 H5 119.8 . .
C4 C5 H5 119.8 . .
C7 C6 C5 120.2(3) . .
C7 C6 H6 119.9 . .
C5 C6 H6 119.9 . .
C8 C7 C6 120.1(3) . .
C8 C7 H7 120.0 . .
C6 C7 H7 120.0 . .
C7 C8 C9 120.1(3) . .
C7 C8 H8 119.9 . .
C9 C8 H8 119.9 . .
C8 C9 C4 120.6(3) . .
C8 C9 H9 119.7 . .
C4 C9 H9 119.7 . .
C15 C10 C11 119.0(2) . .
C15 C10 C2 121.0(2) . .
C11 C10 C2 120.0(2) . .
C12 C11 C10 119.9(3) . .
C12 C11 H11 120.1 . .
C10 C11 H11 120.1 . .
C11 C12 C13 120.6(3) . .
C11 C12 H12 119.7 . .
C13 C12 H12 119.7 . .
C14 C13 C12 119.8(3) . .
C14 C13 H13 120.1 . .
C12 C13 H13 120.1 . .
C13 C14 C15 120.2(3) . .
C13 C14 H14 119.9 . .
C15 C14 H14 119.9 . .
C14 C15 C10 120.5(2) . .
C14 C15 H15 119.7 . .
C10 C15 H15 119.7 . .

loop_
_geom_bond_atom_site_label_1
_geom_bond_atom_site_label_2
_geom_bond_distance
_geom_bond_site_symmetry_2
S1 O2 1.411(4) .
S1 O1 1.481(4) .
S1 C1 1.756(4) .
S1 C3 1.796(3) 3_666
S1' C3 1.686(3) 3_666
S1' C1 1.797(4) .
C1 C2 1.370(3) .
C1 C4 1.479(3) .
C2 C3 1.438(3) .
C2 C10 1.481(4) .
C3 C3 1.357(5) 3_666
C3 S1' 1.686(3) 3_666
C3 S1 1.796(3) 3_666
C4 C5 1.392(4) .
C4 C9 1.400(3) .
C5 C6 1.387(3) .
C5 H5 0.9500 .
C6 C7 1.383(4) .
C6 H6 0.9500 .
C7 C8 1.376(4) .
C7 H7 0.9500 .
C8 C9 1.382(3) .
C8 H8 0.9500 .
C9 H9 0.9500 .
C10 C15 1.391(3) .
C10 C11 1.397(3) .
C11 C12 1.379(4) .
C11 H11 0.9500 .
C12 C13 1.381(4) .
C12 H12 0.9500 .
C13 C14 1.377(4) .
C13 H13 0.9500 .
C14 C15 1.377(4) .
C14 H14 0.9500 .
C15 H15 0.9500 .
